data_1554344
loop_
_publ_author_name
'Cui, Zhiming'
'Zhu, Baofu'
'Li, Xuechen'
'Cao, Hua'

_publ_section_title
;
 Access to sulfonylated furans or imidazo[1,2-a]pyridines via a metal-free
 three-component, domino reaction
;
_journal_issue 14
_journal_name_full 'Organic Chemistry Frontiers'
_journal_page_first 2219
_journal_paper_doi 10.1039/C8QO00443A
_journal_volume 5
_journal_year 2018
_chemical_formula_moiety 'C24 H24 O5 S'
_chemical_formula_sum 'C24 H24 O5 S'
_chemical_formula_weight 424.49
_space_group_crystal_system triclinic
_space_group_IT_number 2
_space_group_name_Hall '-P 1'
_space_group_name_H-M_alt 'P -1'
_atom_sites_solution_hydrogens geom
_atom_sites_solution_primary direct
_audit_creation_date 2018-03-28
_audit_creation_method
;
Olex2 1.2
(compiled 2017.08.10 svn.r3458 for OlexSys, GUI svn.r5381)
;
_audit_update_record
;
2018-03-29 deposited with the CCDC.
2018-06-14 downloaded from the CCDC.
;
_cell_angle_alpha 112.533(10)
_cell_angle_beta 98.978(11)
_cell_angle_gamma 94.422(9)
_cell_formula_units_Z 2
_cell_length_a 5.5872(7)
_cell_length_b 13.9109(13)
_cell_length_c 14.4106(18)
_cell_measurement_reflns_used 2937
_cell_measurement_temperature 100.00(10)
_cell_measurement_theta_max 27.8810
_cell_measurement_theta_min 2.6420
_cell_volume 1010.3(2)
_computing_cell_refinement 'CrysAlisPro 1.171.38.43f (Rigaku OD, 2015)'
_computing_data_collection 'CrysAlisPro 1.171.38.43f (Rigaku OD, 2015)'
_computing_data_reduction 'CrysAlisPro 1.171.38.43f (Rigaku OD, 2015)'
_computing_molecular_graphics 'Olex2 (Dolomanov et al., 2009)'
_computing_publication_material 'Olex2 (Dolomanov et al., 2009)'
_computing_structure_refinement 'ShelXL (Sheldrick, 2015)'
_computing_structure_solution 'ShelXT (Sheldrick, 2015)'
_diffrn_ambient_environment N~2~
_diffrn_ambient_temperature 100.00(10)
_diffrn_detector 'CCD plate'
_diffrn_detector_area_resol_mean 5.2684
_diffrn_detector_type AtlasS2
_diffrn_measured_fraction_theta_full 0.999
_diffrn_measured_fraction_theta_max 0.999
_diffrn_measurement_details
;
List of Runs (angles in degrees, time in seconds):

  # Type    Start    End  Width  t~exp~   \w     \q     \k     \f   Frames
#--------------------------------------------------------------------------
  1  \w    -60.00  40.00   1.00    4.00    --   11.74 -57.00  90.00  100
  2  \w    -21.00  88.00   1.00    4.00    --   11.74  77.00   0.00  109
  3  \w    -16.00  85.00   1.00    4.00    --   11.74  57.00-120.00  101
  4  \w     34.00  99.00   1.00    4.00    --   11.74-178.00  90.00   65
  5  \w    -16.00   9.00   1.00    4.00    --   11.74  57.00 120.00   25
;
_diffrn_measurement_device 'four-circle diffractometer'
_diffrn_measurement_device_type 'SuperNova, Dual, Cu at zero, AtlasS2'
_diffrn_measurement_method '\w scans'
_diffrn_orient_matrix_type 'CrysAlisPro convention (1999,Acta A55,543-557)'
_diffrn_orient_matrix_UB_11 -0.0054798000
_diffrn_orient_matrix_UB_12 -0.0515980000
_diffrn_orient_matrix_UB_13 -0.0012348000
_diffrn_orient_matrix_UB_21 -0.0047925000
_diffrn_orient_matrix_UB_22 -0.0206276000
_diffrn_orient_matrix_UB_23 -0.0536499000
_diffrn_orient_matrix_UB_31 0.1297929000
_diffrn_orient_matrix_UB_32 0.0054514000
_diffrn_orient_matrix_UB_33 0.0089492000
_diffrn_radiation_monochromator mirror
_diffrn_radiation_probe x-ray
_diffrn_radiation_type MoK\a
_diffrn_radiation_wavelength 0.71073
_diffrn_reflns_av_R_equivalents 0.0665
_diffrn_reflns_av_unetI/netI 0.0732
_diffrn_reflns_Laue_measured_fraction_full 0.999
_diffrn_reflns_Laue_measured_fraction_max 0.999
_diffrn_reflns_limit_h_max 6
_diffrn_reflns_limit_h_min -6
_diffrn_reflns_limit_k_max 16
_diffrn_reflns_limit_k_min -16
_diffrn_reflns_limit_l_max 15
_diffrn_reflns_limit_l_min -17
_diffrn_reflns_number 9360
_diffrn_reflns_point_group_measured_fraction_full 0.999
_diffrn_reflns_point_group_measured_fraction_max 0.999
_diffrn_reflns_theta_full 24.996
_diffrn_reflns_theta_max 24.996
_diffrn_reflns_theta_min 2.650
_diffrn_source 'micro-focus sealed X-ray tube'
_diffrn_source_type 'SuperNova (Mo) X-ray Source'
_exptl_absorpt_coefficient_mu 0.195
_exptl_absorpt_correction_T_max 1.00000
_exptl_absorpt_correction_T_min 0.76863
_exptl_absorpt_correction_type multi-scan
_exptl_absorpt_process_details
;
CrysAlisPro 1.171.38.43f (Rigaku Oxford Diffraction, 2015)
Empirical absorption correction using spherical harmonics,
 implemented in SCALE3 ABSPACK scaling algorithm.
;
_exptl_crystal_colour colourless
_exptl_crystal_colour_primary colourless
_exptl_crystal_density_diffrn 1.395
_exptl_crystal_description block
_exptl_crystal_F_000 448
_exptl_crystal_size_max 0.13
_exptl_crystal_size_mid 0.12
_exptl_crystal_size_min 0.11
_refine_diff_density_max 0.661
_refine_diff_density_min -0.599
_refine_diff_density_rms 0.104
_refine_ls_extinction_method none
_refine_ls_goodness_of_fit_ref 1.061
_refine_ls_hydrogen_treatment constr
_refine_ls_matrix_type full
_refine_ls_number_parameters 274
_refine_ls_number_reflns 3572
_refine_ls_number_restraints 0
_refine_ls_restrained_S_all 1.061
_refine_ls_R_factor_all 0.0762
_refine_ls_R_factor_gt 0.0633
_refine_ls_shift/su_max 0.000
_refine_ls_shift/su_mean 0.000
_refine_ls_structure_factor_coef Fsqd
_refine_ls_weighting_details 'w=1/[\s^2^(Fo^2^)+(0.0891P)^2^+0.3972P] where P=(Fo^2^+2Fc^2^)/3'
_refine_ls_weighting_scheme calc
_refine_ls_wR_factor_gt 0.1555
_refine_ls_wR_factor_ref 0.1681
_reflns_Friedel_coverage 0.000
_reflns_number_gt 2897
_reflns_number_total 3572
_reflns_threshold_expression 'I > 2\s(I)'
_cod_data_source_file c8qo00443a2.cif
_cod_data_source_block e13
_cod_database_code 1554344
_shelx_shelxl_version_number 2017/1
_shelx_space_group_comment
;
The symmetry employed for this shelxl refinement is uniquely defined
by the following loop, which should always be used as a source of
symmetry information in preference to the above space-group names.
They are only intended as comments.
;
_reflns_odcompleteness_completeness 99.93
_reflns_odcompleteness_iscentric 1
_reflns_odcompleteness_theta 26.32
_olex2_refinement_description
;
1. Fixed Uiso
 At 1.2 times of:
  All C(H) groups, All C(H,H) groups
 At 1.5 times of:
  All C(H,H,H) groups
2.a Ternary CH refined with riding coordinates:
 C9(H9)
2.b Secondary CH2 refined with riding coordinates:
 C6(H6A,H6B), C2(H2A,H2B)
2.c Aromatic/amide H refined with riding coordinates:
 C7(H7), C11(H11), C15(H15), C18(H18), C17(H17), C21(H21), C20(H20), C14(H14),
 C12(H12), C13(H13)
2.d Idealised Me refined as rotating group:
 C22(H22A,H22B,H22C), C24(H24A,H24B,H24C), C23(H23A,H23B,H23C)
;
_olex2_submission_special_instructions 'No special instructions were received'
_oxdiff_exptl_absorpt_empirical_details
;
Empirical correction (ABSPACK) includes:
- Absorption correction using spherical harmonics
- Frame scaling
- Detector area scaling
;
_oxdiff_exptl_absorpt_empirical_full_max 1.355
_oxdiff_exptl_absorpt_empirical_full_min 0.807

loop_
_space_group_symop_operation_xyz
'x, y, z'
'-x, -y, -z'

loop_
_atom_site_label
_atom_site_type_symbol
_atom_site_fract_x
_atom_site_fract_y
_atom_site_fract_z
_atom_site_U_iso_or_equiv
_atom_site_adp_type
_atom_site_occupancy
_atom_site_site_symmetry_order
_atom_site_calc_flag
_atom_site_refinement_flags_posn
S1 S 0.46962(12) 0.26825(5) 0.91685(5) 0.0167(2) Uani 1 1 d .
O2 O 0.7235(3) 0.21964(15) 0.70401(14) 0.0176(5) Uani 1 1 d .
O3 O 0.2116(3) 0.23738(15) 0.90369(16) 0.0219(5) Uani 1 1 d .
O4 O 0.6215(4) 0.29780(15) 1.01666(15) 0.0222(5) Uani 1 1 d .
O5 O 0.6054(4) 0.60128(16) 0.76621(16) 0.0244(5) Uani 1 1 d .
O1 O 0.1220(4) 0.07156(17) 0.41195(16) 0.0280(5) Uani 1 1 d .
C4 C 0.4356(5) 0.1450(2) 0.5617(2) 0.0173(6) Uani 1 1 d .
C16 C 0.5103(5) 0.3713(2) 0.8758(2) 0.0170(6) Uani 1 1 d .
C5 C 0.6508(5) 0.2115(2) 0.6069(2) 0.0170(6) Uani 1 1 d .
C10 C 0.5301(5) 0.0611(2) 0.8412(2) 0.0171(6) Uani 1 1 d .
C7 C 0.3641(5) 0.1101(2) 0.6364(2) 0.0187(6) Uani 1 1 d .
H7 H 0.223650 0.064688 0.627993 0.022 Uiso 1 1 calc R
C19 C 0.5880(5) 0.5266(2) 0.8054(2) 0.0192(6) Uani 1 1 d .
C11 C 0.7109(5) 0.0239(2) 0.8907(2) 0.0185(6) Uani 1 1 d .
H11 H 0.868925 0.061132 0.915533 0.022 Uiso 1 1 calc R
C8 C 0.5428(5) 0.1569(2) 0.7215(2) 0.0173(6) Uani 1 1 d .
C3 C 0.3223(5) 0.1241(2) 0.4554(2) 0.0186(6) Uani 1 1 d .
C15 C 0.2932(5) 0.0072(2) 0.8076(2) 0.0171(6) Uani 1 1 d .
H15 H 0.170513 0.032961 0.776413 0.021 Uiso 1 1 calc R
C9 C 0.5996(5) 0.1614(2) 0.8276(2) 0.0162(6) Uani 1 1 d .
H9 H 0.778008 0.179456 0.850149 0.019 Uiso 1 1 calc R
C18 C 0.7784(5) 0.5100(2) 0.8680(2) 0.0205(6) Uani 1 1 d .
H18 H 0.931291 0.551186 0.886562 0.025 Uiso 1 1 calc R
C17 C 0.7396(5) 0.4310(2) 0.9031(2) 0.0198(6) Uani 1 1 d .
H17 H 0.867138 0.418345 0.944722 0.024 Uiso 1 1 calc R
C21 C 0.3194(5) 0.3867(2) 0.8115(2) 0.0195(6) Uani 1 1 d .
H21 H 0.167023 0.345019 0.792189 0.023 Uiso 1 1 calc R
C6 C 0.7973(5) 0.2702(2) 0.5640(2) 0.0194(6) Uani 1 1 d .
H6A H 0.931115 0.233231 0.540793 0.023 Uiso 1 1 calc R
H6B H 0.866519 0.339357 0.616470 0.023 Uiso 1 1 calc R
C20 C 0.3588(5) 0.4647(2) 0.7766(2) 0.0217(7) Uani 1 1 d .
H20 H 0.232165 0.476113 0.733613 0.026 Uiso 1 1 calc R
C14 C 0.2391(5) -0.0857(2) 0.8205(2) 0.0204(7) Uani 1 1 d .
H14 H 0.080639 -0.122569 0.796700 0.024 Uiso 1 1 calc R
C2 C 0.4792(5) 0.1732(2) 0.4034(2) 0.0209(7) Uani 1 1 d .
H2A H 0.372910 0.180760 0.347374 0.025 Uiso 1 1 calc R
H2B H 0.589761 0.124931 0.373893 0.025 Uiso 1 1 calc R
C12 C 0.6542(6) -0.0696(2) 0.9030(2) 0.0229(7) Uani 1 1 d .
H12 H 0.775650 -0.095501 0.934663 0.027 Uiso 1 1 calc R
C13 C 0.4187(6) -0.1235(2) 0.8684(2) 0.0234(7) Uani 1 1 d .
H13 H 0.380808 -0.185290 0.877262 0.028 Uiso 1 1 calc R
C1 C 0.6328(5) 0.2815(2) 0.4728(2) 0.0190(6) Uani 1 1 d .
C22 C 0.8319(6) 0.6711(2) 0.7993(3) 0.0294(8) Uani 1 1 d .
H22A H 0.819876 0.722363 0.769946 0.044 Uiso 1 1 calc GR
H22B H 0.961210 0.631676 0.777401 0.044 Uiso 1 1 calc GR
H22C H 0.866935 0.706163 0.872739 0.044 Uiso 1 1 calc GR
C24 C 0.7946(5) 0.3171(2) 0.4125(2) 0.0239(7) Uani 1 1 d .
H24A H 0.893250 0.383406 0.456722 0.036 Uiso 1 1 calc GR
H24B H 0.693303 0.324852 0.356292 0.036 Uiso 1 1 calc GR
H24C H 0.899000 0.265570 0.386624 0.036 Uiso 1 1 calc GR
C23 C 0.4664(5) 0.3638(2) 0.5127(2) 0.0245(7) Uani 1 1 d .
H23A H 0.363630 0.342028 0.550816 0.037 Uiso 1 1 calc GR
H23B H 0.366021 0.370823 0.455871 0.037 Uiso 1 1 calc GR
H23C H 0.564872 0.430227 0.556513 0.037 Uiso 1 1 calc GR

loop_
_atom_site_aniso_label
_atom_site_aniso_U_11
_atom_site_aniso_U_22
_atom_site_aniso_U_33
_atom_site_aniso_U_23
_atom_site_aniso_U_13
_atom_site_aniso_U_12
S1 0.0209(4) 0.0102(4) 0.0160(4) 0.0025(3) 0.0038(3) 0.0000(3)
O2 0.0170(10) 0.0146(11) 0.0167(11) 0.0033(9) 0.0017(8) -0.0039(8)
O3 0.0230(11) 0.0140(11) 0.0260(12) 0.0035(9) 0.0100(9) 0.0020(9)
O4 0.0319(12) 0.0156(11) 0.0139(11) 0.0025(9) 0.0006(9) -0.0007(9)
O5 0.0307(12) 0.0160(11) 0.0275(12) 0.0120(10) 0.0020(9) -0.0008(9)
O1 0.0260(12) 0.0279(13) 0.0221(12) 0.0081(10) -0.0050(10) -0.0112(10)
C4 0.0196(14) 0.0116(14) 0.0174(15) 0.0024(12) 0.0046(12) 0.0003(12)
C16 0.0203(15) 0.0106(14) 0.0172(15) 0.0025(13) 0.0048(12) -0.0003(12)
C5 0.0198(14) 0.0157(15) 0.0138(15) 0.0036(13) 0.0042(12) 0.0038(12)
C10 0.0218(15) 0.0131(14) 0.0128(15) 0.0004(12) 0.0059(12) 0.0027(12)
C7 0.0207(15) 0.0134(15) 0.0204(16) 0.0055(13) 0.0042(12) 0.0003(12)
C19 0.0275(16) 0.0109(14) 0.0171(15) 0.0029(13) 0.0058(13) 0.0032(13)
C11 0.0249(15) 0.0134(15) 0.0130(15) 0.0007(12) 0.0036(12) 0.0038(12)
C8 0.0168(14) 0.0116(14) 0.0241(16) 0.0068(13) 0.0068(12) 0.0011(12)
C3 0.0212(15) 0.0125(15) 0.0181(16) 0.0026(13) 0.0029(12) 0.0006(13)
C15 0.0206(14) 0.0132(15) 0.0146(15) 0.0018(12) 0.0055(12) 0.0021(12)
C9 0.0168(14) 0.0107(14) 0.0172(15) 0.0027(12) 0.0013(12) 0.0004(11)
C18 0.0224(15) 0.0117(15) 0.0222(16) 0.0027(13) 0.0030(13) -0.0011(12)
C17 0.0223(15) 0.0165(15) 0.0172(15) 0.0045(13) 0.0010(12) 0.0020(13)
C21 0.0186(14) 0.0135(15) 0.0212(16) 0.0018(13) 0.0037(12) 0.0004(12)
C6 0.0183(14) 0.0151(15) 0.0192(16) 0.0027(13) 0.0021(12) -0.0038(12)
C20 0.0211(15) 0.0192(16) 0.0228(17) 0.0069(14) 0.0017(13) 0.0059(13)
C14 0.0268(16) 0.0119(15) 0.0170(16) -0.0005(13) 0.0078(13) -0.0022(12)
C2 0.0232(15) 0.0176(16) 0.0171(16) 0.0041(13) 0.0005(12) -0.0024(13)
C12 0.0337(17) 0.0202(16) 0.0166(16) 0.0069(14) 0.0071(13) 0.0131(14)
C13 0.0387(18) 0.0130(16) 0.0193(16) 0.0056(13) 0.0107(14) 0.0045(14)
C1 0.0222(15) 0.0149(15) 0.0172(15) 0.0041(13) 0.0041(12) -0.0008(12)
C22 0.0361(18) 0.0168(16) 0.036(2) 0.0133(15) 0.0054(15) -0.0025(14)
C24 0.0258(16) 0.0242(17) 0.0228(17) 0.0122(15) 0.0032(13) -0.0009(14)
C23 0.0266(16) 0.0170(16) 0.0281(18) 0.0078(14) 0.0059(14) -0.0009(13)

loop_
_atom_type_symbol
_atom_type_description
_atom_type_scat_dispersion_real
_atom_type_scat_dispersion_imag
_atom_type_scat_source
C C 0.0033 0.0016 'International Tables Vol C Tables 4.2.6.8 and 6.1.1.4'
H H 0.0000 0.0000 'International Tables Vol C Tables 4.2.6.8 and 6.1.1.4'
O O 0.0106 0.0060 'International Tables Vol C Tables 4.2.6.8 and 6.1.1.4'
S S 0.1246 0.1234 'International Tables Vol C Tables 4.2.6.8 and 6.1.1.4'

loop_
_geom_angle_atom_site_label_1
_geom_angle_atom_site_label_2
_geom_angle_atom_site_label_3
_geom_angle
O3 S1 O4 118.49(12)
O3 S1 C16 108.10(12)
O3 S1 C9 109.79(13)
O4 S1 C16 109.34(13)
O4 S1 C9 106.26(12)
C16 S1 C9 103.90(12)
C5 O2 C8 106.6(2)
C19 O5 C22 116.8(2)
C5 C4 C7 107.2(3)
C5 C4 C3 119.7(3)
C7 C4 C3 133.1(3)
C17 C16 S1 118.7(2)
C17 C16 C21 121.1(3)
C21 C16 S1 120.0(2)
O2 C5 C4 110.3(2)
O2 C5 C6 121.0(2)
C4 C5 C6 128.7(3)
C11 C10 C9 118.2(3)
C15 C10 C11 119.8(3)
C15 C10 C9 122.0(2)
C4 C7 H7 127.0
C8 C7 C4 105.9(3)
C8 C7 H7 127.0
O5 C19 C18 124.3(3)
O5 C19 C20 115.0(2)
C18 C19 C20 120.7(3)
C10 C11 H11 120.1
C10 C11 C12 119.8(3)
C12 C11 H11 120.1
O2 C8 C9 111.7(2)
C7 C8 O2 110.0(2)
C7 C8 C9 138.3(3)
O1 C3 C4 123.6(3)
O1 C3 C2 122.6(3)
C4 C3 C2 113.8(2)
C10 C15 H15 120.1
C10 C15 C14 119.8(3)
C14 C15 H15 120.1
S1 C9 H9 106.3
C10 C9 S1 108.85(18)
C10 C9 H9 106.3
C8 C9 S1 111.51(17)
C8 C9 C10 117.0(2)
C8 C9 H9 106.3
C19 C18 H18 120.4
C19 C18 C17 119.3(3)
C17 C18 H18 120.4
C16 C17 C18 119.7(3)
C16 C17 H17 120.2
C18 C17 H17 120.2
C16 C21 H21 120.5
C20 C21 C16 119.0(3)
C20 C21 H21 120.5
C5 C6 H6A 109.7
C5 C6 H6B 109.7
C5 C6 C1 109.6(2)
H6A C6 H6B 108.2
C1 C6 H6A 109.7
C1 C6 H6B 109.7
C19 C20 H20 119.9
C21 C20 C19 120.2(3)
C21 C20 H20 119.9
C15 C14 H14 119.7
C13 C14 C15 120.5(3)
C13 C14 H14 119.7
C3 C2 H2A 108.3
C3 C2 H2B 108.3
C3 C2 C1 115.8(2)
H2A C2 H2B 107.4
C1 C2 H2A 108.3
C1 C2 H2B 108.3
C11 C12 H12 119.9
C13 C12 C11 120.1(3)
C13 C12 H12 119.9
C14 C13 H13 120.0
C12 C13 C14 120.0(3)
C12 C13 H13 120.0
C2 C1 C6 108.3(2)
C24 C1 C6 109.2(2)
C24 C1 C2 109.9(2)
C24 C1 C23 108.8(2)
C23 C1 C6 109.9(2)
C23 C1 C2 110.6(2)
O5 C22 H22A 109.5
O5 C22 H22B 109.5
O5 C22 H22C 109.5
H22A C22 H22B 109.5
H22A C22 H22C 109.5
H22B C22 H22C 109.5
C1 C24 H24A 109.5
C1 C24 H24B 109.5
C1 C24 H24C 109.5
H24A C24 H24B 109.5
H24A C24 H24C 109.5
H24B C24 H24C 109.5
C1 C23 H23A 109.5
C1 C23 H23B 109.5
C1 C23 H23C 109.5
H23A C23 H23B 109.5
H23A C23 H23C 109.5
H23B C23 H23C 109.5

loop_
_geom_bond_atom_site_label_1
_geom_bond_atom_site_label_2
_geom_bond_distance
S1 O3 1.434(2)
S1 O4 1.439(2)
S1 C16 1.759(3)
S1 C9 1.839(3)
O2 C5 1.353(3)
O2 C8 1.400(3)
O5 C19 1.363(3)
O5 C22 1.428(4)
O1 C3 1.218(3)
C4 C5 1.359(4)
C4 C7 1.435(4)
C4 C3 1.470(4)
C16 C17 1.383(4)
C16 C21 1.387(4)
C5 C6 1.470(4)
C10 C11 1.391(4)
C10 C15 1.385(4)
C10 C9 1.512(4)
C7 H7 0.9300
C7 C8 1.353(4)
C19 C18 1.377(4)
C19 C20 1.394(4)
C11 H11 0.9300
C11 C12 1.398(4)
C8 C9 1.488(4)
C3 C2 1.517(4)
C15 H15 0.9300
C15 C14 1.392(4)
C9 H9 0.9800
C18 H18 0.9300
C18 C17 1.392(4)
C17 H17 0.9300
C21 H21 0.9300
C21 C20 1.376(4)
C6 H6A 0.9700
C6 H6B 0.9700
C6 C1 1.549(4)
C20 H20 0.9300
C14 H14 0.9300
C14 C13 1.379(4)
C2 H2A 0.9700
C2 H2B 0.9700
C2 C1 1.544(4)
C12 H12 0.9300
C12 C13 1.378(4)
C13 H13 0.9300
C1 C24 1.525(4)
C1 C23 1.527(4)
C22 H22A 0.9600
C22 H22B 0.9600
C22 H22C 0.9600
C24 H24A 0.9600
C24 H24B 0.9600
C24 H24C 0.9600
C23 H23A 0.9600
C23 H23B 0.9600
C23 H23C 0.9600

loop_
_geom_torsion_atom_site_label_1
_geom_torsion_atom_site_label_2
_geom_torsion_atom_site_label_3
_geom_torsion_atom_site_label_4
_geom_torsion
S1 C16 C17 C18 177.4(2)
S1 C16 C21 C20 -177.0(2)
O2 C5 C6 C1 -158.3(2)
O2 C8 C9 S1 89.9(2)
O2 C8 C9 C10 -143.9(2)
O3 S1 C16 C17 164.8(2)
O3 S1 C16 C21 -19.6(3)
O3 S1 C9 C10 -53.3(2)
O3 S1 C9 C8 77.2(2)
O4 S1 C16 C17 34.6(3)
O4 S1 C16 C21 -149.9(2)
O4 S1 C9 C10 76.0(2)
O4 S1 C9 C8 -153.5(2)
O5 C19 C18 C17 -179.6(3)
O5 C19 C20 C21 180.0(2)
O1 C3 C2 C1 145.0(3)
C4 C5 C6 C1 21.4(4)
C4 C7 C8 O2 0.0(3)
C4 C7 C8 C9 179.1(3)
C4 C3 C2 C1 -35.6(3)
C16 S1 C9 C10 -168.70(19)
C16 S1 C9 C8 -38.2(2)
C16 C21 C20 C19 0.3(4)
C5 O2 C8 C7 0.7(3)
C5 O2 C8 C9 -178.7(2)
C5 C4 C7 C8 -0.8(3)
C5 C4 C3 O1 -174.7(3)
C5 C4 C3 C2 5.9(4)
C5 C6 C1 C2 -46.3(3)
C5 C6 C1 C24 -166.0(2)
C5 C6 C1 C23 74.7(3)
C10 C11 C12 C13 -1.5(4)
C10 C15 C14 C13 1.3(4)
C7 C4 C5 O2 1.2(3)
C7 C4 C5 C6 -178.4(3)
C7 C4 C3 O1 3.9(5)
C7 C4 C3 C2 -175.5(3)
C7 C8 C9 S1 -89.2(4)
C7 C8 C9 C10 36.9(4)
C19 C18 C17 C16 -0.8(4)
C11 C10 C15 C14 -2.1(4)
C11 C10 C9 S1 -106.7(2)
C11 C10 C9 C8 125.9(3)
C11 C12 C13 C14 0.7(4)
C8 O2 C5 C4 -1.2(3)
C8 O2 C5 C6 178.5(2)
C3 C4 C5 O2 -179.8(2)
C3 C4 C5 C6 0.5(4)
C3 C4 C7 C8 -179.5(3)
C3 C2 C1 C6 56.6(3)
C3 C2 C1 C24 175.8(2)
C3 C2 C1 C23 -64.0(3)
C15 C10 C11 C12 2.2(4)
C15 C10 C9 S1 72.2(3)
C15 C10 C9 C8 -55.3(3)
C15 C14 C13 C12 -0.5(4)
C9 S1 C16 C17 -78.6(2)
C9 S1 C16 C21 97.0(2)
C9 C10 C11 C12 -178.9(2)
C9 C10 C15 C14 179.1(2)
C18 C19 C20 C21 0.8(4)
C17 C16 C21 C20 -1.6(4)
C21 C16 C17 C18 1.9(4)
C20 C19 C18 C17 -0.5(4)
C22 O5 C19 C18 -4.9(4)
C22 O5 C19 C20 175.9(2)
